data_4332353
loop_
_publ_author_name
'Battle, Andrew R.'
'Choi, Robin'
'Hibbs, David E.'
'Hambley, Trevor W.'

_publ_section_title
;
 Platinum(IV) Analogues of AMD473 (cis-[PtCl2(NH3)(2-picoline)]):&#x00A0;
 Preparative, Structural, and Electrochemical Studies
;
_journal_issue 16
_journal_name_full 'Inorganic Chemistry'
_journal_page_first 6317
_journal_page_last 6322
_journal_paper_doi 10.1021/ic060273g
_journal_volume 45
_journal_year 2006
_chemical_formula_sum 'C6 H11 Cl5 N2 Pt'
_chemical_formula_weight 479.06
_space_group_IT_number 62
_symmetry_cell_setting orthorhombic
_symmetry_Int_Tables_number 62
_symmetry_space_group_name_Hall '-P 2ac 2n'
_symmetry_space_group_name_H-M 'P n m a'
_audit_creation_date 19101-04-05
_audit_creation_method 'by teXsan v1.8'
_audit_update_record
;
?
;
_cell_angle_alpha 90
_cell_angle_beta 90
_cell_angle_gamma 90
_cell_formula_units_Z 4
_cell_length_a 6.870(2)
_cell_length_b 8.009(2)
_cell_length_c 23.731(6)
_cell_measurement_reflns_used 0
_cell_measurement_temperature 273.2
_cell_measurement_theta_max 0.0
_cell_measurement_theta_min 0.0
_cell_volume 1305.7(6)
_computing_cell_refinement 'd*TREK (MSC, 1996-1998)'
_computing_data_collection 'd*TREK (MSC, 1996-1998)'
_computing_data_reduction 'd*TREK (MSC, 1996-1998)'
_computing_publication_material 'teXsan (MSC, 1992-1997)'
_computing_structure_refinement 'teXsan (MSC, 1992-1997)'
_computing_structure_solution
;
SHELXS86 (Sheldrick, 1985)
;
_diffrn_ambient_temperature 293.2
_diffrn_measurement_device_type 'Bruker CCD'
_diffrn_measurement_method 'area detector'
_diffrn_orient_matrix_UB_11 0.00000
_diffrn_orient_matrix_UB_12 0.00000
_diffrn_orient_matrix_UB_13 0.00000
_diffrn_orient_matrix_UB_21 0.00000
_diffrn_orient_matrix_UB_22 0.00000
_diffrn_orient_matrix_UB_23 0.00000
_diffrn_orient_matrix_UB_31 0.00000
_diffrn_orient_matrix_UB_32 0.00000
_diffrn_orient_matrix_UB_33 0.00000
_diffrn_radiation_detector 'Bruker CCD'
_diffrn_radiation_monochromator graphite
_diffrn_radiation_source 'fine-focus sealed tube'
_diffrn_radiation_type 'Mo K\a'
_diffrn_radiation_wavelength 0.7107
_diffrn_reflns_av_R_equivalents 0.04667
_diffrn_reflns_av_sigmaI/netI 0.120
_diffrn_reflns_limit_h_max 9
_diffrn_reflns_limit_h_min -9
_diffrn_reflns_limit_k_max 10
_diffrn_reflns_limit_k_min -10
_diffrn_reflns_limit_l_max 31
_diffrn_reflns_limit_l_min -30
_diffrn_reflns_number 10643
_diffrn_reflns_reduction_process 'Lp corrections applied'
_diffrn_reflns_theta_max 28.30
_diffrn_reflns_theta_min 1.72
_diffrn_standards_decay_% 0.00
_diffrn_standards_interval_count 0
_diffrn_standards_number 0
_exptl_absorpt_coefficient_mu 11.502
_exptl_absorpt_correction_type empirical
_exptl_crystal_colour yellow
_exptl_crystal_density_diffrn 2.437
_exptl_crystal_density_meas ?
_exptl_crystal_description rod
_exptl_crystal_F_000 888.00
_exptl_crystal_size_max 0.00
_exptl_crystal_size_mid 0.00
_exptl_crystal_size_min 0.00
_refine_diff_density_max 3.48
_refine_diff_density_min -2.37
_refine_ls_extinction_method none
_refine_ls_goodness_of_fit_all 1.229
_refine_ls_goodness_of_fit_ref 1.321
_refine_ls_hydrogen_treatment noref
_refine_ls_matrix_type full
_refine_ls_number_constraints 0
_refine_ls_number_parameters 77
_refine_ls_number_reflns 1361
_refine_ls_number_restraints 0
_refine_ls_R_factor_all 0.0528
_refine_ls_R_factor_gt 0.0457
_refine_ls_shift/su_max 0.0003
_refine_ls_shift/su_mean 0.0001
_refine_ls_structure_factor_coef F
_refine_ls_weighting_details 'w = 1/[\s^2^(Fo)]'
_refine_ls_weighting_scheme sigma
_refine_ls_wR_factor_all 0.0568
_refine_ls_wR_factor_ref 0.0546
_reflns_number_gt 1361
_reflns_number_total 1860
_reflns_threshold_expression I>2.50\s(I)
_cod_data_source_file ic060273gsup2.cif
_cod_data_source_block rsc2_in_Pnma
_cod_depositor_comments
;
The following automatic conversions were performed:

'_exptl_crystal_density_meas' value 'not measured' was changed to '?'
- the value is perceived as not measured.

Automatic conversion script
Id: cif_fix_values 3008 2015-01-20 13:52:24Z robertas 
;
_cod_original_cell_volume 1305.8(5)
_cod_original_sg_symbol_H-M 'P n m a    '
_cod_original_formula_sum 'C6 H11 Cl5 N2 Pt '
_cod_database_code 4332353

loop_
_symmetry_equiv_pos_as_xyz
'   +x,   +y,   +z'
1/2+x,1/2-y,1/2-z
'   -x,1/2+y,   -z'
'1/2-x,   -y,1/2+z'
'   -x,   -y,   -z'
1/2-x,1/2+y,1/2+z
'   +x,1/2-y,   +z'
'1/2+x,   +y,1/2-z'

loop_
_atom_site_label
_atom_site_fract_x
_atom_site_fract_y
_atom_site_fract_z
_atom_site_U_iso_or_equiv
_atom_site_occupancy
_atom_site_refinement_flags
_atom_site_adp_type
_atom_site_calc_flag
Pt(1) 0.47246(7) 0.2500 0.40364(2) 0.0312(1) 0.500 ST Uani d
Cl(1) 0.4787(5) -0.0385(3) 0.4057(1) 0.0614(8) 1.000 . Uani d
Cl(2) 0.2771(5) 0.2500 0.3245(1) 0.0476(9) 0.500 ST Uani d
Cl(3) 0.7440(5) 0.2500 0.3467(2) 0.055(1) 0.500 ST Uani d
Cl(4) 0.2058(6) 0.2500 0.4627(2) 0.084(2) 0.500 ST Uani d
N(1) 1.008(1) 0.606(1) 0.3113(5) 0.058(3) 0.97(3) . Uani d
N(2) 0.653(2) 0.2500 0.4727(5) 0.052(4) 0.500 ST Uani d
C(1) 1.003(2) 0.7500 0.3435(7) 0.049(4) 0.500 ST Uani d
C(2) 1.019(2) 0.7500 0.2273(7) 0.073(6) 0.500 ST Uani d
C(3) 1.017(2) 0.604(2) 0.2573(7) 0.069(4) 1.000 . Uani d
C(4) 0.989(3) 0.7500 0.4056(7) 0.11(1) 0.500 ST Uani d
H(1) 1.0084 0.5015 0.3308 0.070 1.000 . Uiso c
H(2) 0.6824 0.1382 0.4836 0.053 0.500 . Uiso d
H(3) 0.7723 0.3059 0.4638 0.053 0.500 . Uiso d
H(4) 0.5926 0.3059 0.5033 0.053 0.500 . Uiso d
H(5) 1.0221 0.7500 0.1879 0.095 0.500 S Uiso d
H(6) 1.0205 0.4962 0.2390 0.074 1.000 . Uiso c
H(7) 1.1023 0.8059 0.4192 0.132 0.500 . Uiso d
H(8) 0.8767 0.8059 0.4159 0.132 0.500 . Uiso d
H(9) 0.9895 0.6382 0.4175 0.132 0.500 . Uiso d
Cl(1*) 0.4787(5) 0.5385(3) 0.4057(1) 0.0614(8) 1.000 . Uani d
N(1*) 1.008(1) 0.894(1) 0.3113(5) 0.058(3) 0.97(3) . Uani d
C(3*) 1.017(2) 0.896(2) 0.2573(7) 0.069(4) 1.000 . Uani d
H(1*) 1.0084 0.9985 0.3308 0.070 1.000 . Uiso c
H(6*) 1.0205 1.0038 0.2390 0.074 1.000 . Uiso c

loop_
_atom_site_aniso_label
_atom_site_aniso_U_11
_atom_site_aniso_U_22
_atom_site_aniso_U_33
_atom_site_aniso_U_12
_atom_site_aniso_U_13
_atom_site_aniso_U_23
Pt(1) 0.0411(3) 0.0239(2) 0.0286(3) 0.0000 0.0013(2) 0.0000
Cl(1) 0.107(2) 0.025(1) 0.052(2) -0.007(1) -0.010(1) 0.011(1)
Cl(2) 0.059(2) 0.039(2) 0.045(2) 0.0000 -0.016(2) 0.0000
Cl(3) 0.047(2) 0.057(2) 0.060(2) 0.0000 0.018(2) 0.0000
Cl(4) 0.057(2) 0.144(5) 0.050(2) 0.0000 0.020(2) 0.0000
N(1) 0.072(7) 0.045(6) 0.058(7) 0.000(4) 0.000(4) -0.003(4)
N(2) 0.073(8) 0.050(7) 0.031(6) 0.0000 -0.016(6) 0.0000
C(1) 0.027(6) 0.07(1) 0.049(9) 0.0000 0.002(5) 0.0000
C(2) 0.056(9) 0.13(2) 0.031(8) 0.0000 -0.001(7) 0.0000
C(3) 0.078(8) 0.056(8) 0.072(9) -0.003(6) 0.000(6) -0.022(7)
C(4) 0.05(1) 0.26(5) 0.03(1) 0.0000 0.008(7) 0.0000
Cl(1*) 0.107(2) 0.025(1) 0.052(2) 0.007(1) -0.010(1) -0.011(1)
N(1*) 0.072(7) 0.045(6) 0.058(7) 0.000(4) 0.000(4) 0.003(4)
C(3*) 0.078(8) 0.056(8) 0.072(9) 0.003(6) 0.000(6) 0.022(7)

loop_
_atom_type_symbol
_atom_type_oxidation_number
_atom_type_number_in_cell
_atom_type_scat_dispersion_real
_atom_type_scat_dispersion_imag
_atom_type_scat_source
C 0 24 0.002 0.002
;International Tables for Crystallography
(1992, Vol. C, Tables 4.2.6.8 and 6.1.1.1)
;
H 0 40 0.000 0.000
;International Tables for Crystallography
(1992, Vol. C, Table 6.1.1.2)
;
N 0 8 0.004 0.003
;International Tables for Crystallography
(1992, Vol. C, Tables 4.2.6.8 and 6.1.1.1)
;
Cl 0 16 0.132 0.159
;International Tables for Crystallography
(1992, Vol. C, Tables 4.2.6.8 and 6.1.1.1)
;
Pt 0 4 -2.352 8.388
;International Tables for Crystallography
(1992, Vol. C, Tables 4.2.6.8 and 6.1.1.1)
;
O 0 8 0.008 0.006
;International Tables for Crystallography
(1992, Vol. C, Tables 4.2.6.8 and 6.1.1.1)
;

loop_
_geom_angle_atom_site_label_1
_geom_angle_atom_site_label_2
_geom_angle_atom_site_label_3
_geom_angle
_geom_angle_site_symmetry_1
_geom_angle_site_symmetry_3
_geom_angle_publ_flag
Cl(1) Pt(1) Cl(1) 176.8(1) . 7 yes
Cl(1) Pt(1) Cl(2) 91.61(7) . . yes
Cl(1) Pt(1) Cl(3) 89.86(8) . . yes
Cl(1) Pt(1) Cl(4) 90.10(8) . . yes
Cl(1) Pt(1) N(2) 88.39(7) . . yes
Cl(1) Pt(1) Cl(2) 91.61(7) 7 . yes
Cl(1) Pt(1) Cl(3) 89.86(8) 7 . yes
Cl(1) Pt(1) Cl(4) 90.10(8) 7 . yes
Cl(1) Pt(1) N(2) 88.39(7) 7 . yes
Cl(2) Pt(1) Cl(3) 89.6(1) . . yes
Cl(2) Pt(1) Cl(4) 91.9(2) . . yes
Cl(2) Pt(1) N(2) 178.4(4) . . yes
Cl(3) Pt(1) Cl(4) 178.5(2) . . yes
Cl(3) Pt(1) N(2) 88.8(4) . . yes
Cl(4) Pt(1) N(2) 89.7(4) . . yes
C(1) N(1) C(3) 125(1) . . yes
C(1) N(1) H(1) 117.6 . . no
C(3) N(1) H(1) 117.8 . . no
Pt(1) N(2) H(2) 110.0 . . no
Pt(1) N(2) H(2) 110.0 . 7 no
Pt(1) N(2) H(3) 109.8 . . no
Pt(1) N(2) H(3) 109.8 . 7 no
Pt(1) N(2) H(4) 110.1 . . no
Pt(1) N(2) H(4) 110.1 . 7 no
H(2) N(2) H(2) 140.1 . 7 no
H(2) N(2) H(3) 108.7 . . no
H(2) N(2) H(3) 56.0 . 7 no
H(2) N(2) H(4) 109.2 . . no
H(2) N(2) H(4) 56.2 . 7 no
H(2) N(2) H(3) 56.0 7 . no
H(2) N(2) H(3) 108.7 7 7 no
H(2) N(2) H(4) 56.2 7 . no
H(2) N(2) H(4) 109.2 7 7 no
H(3) N(2) H(3) 55.9 . 7 no
H(3) N(2) H(4) 109.0 . . no
H(3) N(2) H(4) 140.1 . 7 no
H(3) N(2) H(4) 140.1 7 . no
H(3) N(2) H(4) 109.0 7 7 no
H(4) N(2) H(4) 56.3 . 7 no
N(1) C(1) N(1) 113(2) . 7_565 yes
N(1) C(1) C(4) 123.6(7) . . yes
N(1) C(1) C(4) 123.6(7) 7_565 . yes
C(3) C(2) C(3) 117(2) . 7_565 yes
C(3) C(2) H(5) 121.3 . . no
C(3) C(2) H(5) 121.3 7_565 . no
N(1) C(3) C(2) 120(1) . . yes
N(1) C(3) H(6) 117.9 . . no
C(2) C(3) H(6) 121.8 . . no
C(1) C(4) H(7) 106.6 . . no
C(1) C(4) H(7) 106.6 . 7_565 no
C(1) C(4) H(8) 108.5 . . no
C(1) C(4) H(8) 108.5 . 7_565 no
C(1) C(4) H(9) 107.5 . . no
C(1) C(4) H(9) 107.5 . 7_565 no
H(7) C(4) H(7) 56.1 . 7_565 no
H(7) C(4) H(8) 111.3 . . no
H(7) C(4) H(8) 144.9 . 7_565 no
H(7) C(4) H(9) 110.1 . . no
H(7) C(4) H(9) 56.5 . 7_565 no
H(7) C(4) H(8) 144.9 7_565 . no
H(7) C(4) H(8) 111.3 7_565 7_565 no
H(7) C(4) H(9) 56.5 7_565 . no
H(7) C(4) H(9) 110.1 7_565 7_565 no
H(8) C(4) H(8) 57.9 . 7_565 no
H(8) C(4) H(9) 112.6 . . no
H(8) C(4) H(9) 57.4 . 7_565 no
H(8) C(4) H(9) 57.4 7_565 . no
H(8) C(4) H(9) 112.6 7_565 7_565 no
H(9) C(4) H(9) 144.9 . 7_565 no

loop_
_geom_bond_atom_site_label_1
_geom_bond_atom_site_label_2
_geom_bond_distance
_geom_bond_site_symmetry_2
_geom_bond_publ_flag
Pt(1) Cl(1) 2.311(3) . yes
Pt(1) Cl(1) 2.311(3) 7 yes
Pt(1) Cl(2) 2.308(3) . yes
Pt(1) Cl(3) 2.304(3) . yes
Pt(1) Cl(4) 2.307(4) . yes
Pt(1) N(2) 2.06(1) . yes
N(1) C(1) 1.38(1) . yes
N(1) C(3) 1.28(2) . yes
N(1) H(1) 0.96 . no
N(2) H(2) 0.95 . no
N(2) H(2) 0.95 7 no
N(2) H(3) 0.96 . no
N(2) H(3) 0.96 7 no
N(2) H(4) 0.95 . no
N(2) H(4) 0.95 7 no
C(1) C(4) 1.48(2) . yes
C(2) C(3) 1.37(2) . yes
C(2) C(3) 1.37(2) 7_565 yes
C(2) H(5) 0.94 . no
C(3) H(6) 0.96 . no
C(4) H(7) 0.95 . no
C(4) H(7) 0.95 7_565 no
C(4) H(8) 0.93 . no
C(4) H(8) 0.93 7_565 no
C(4) H(9) 0.94 . no
C(4) H(9) 0.94 7_565 no

loop_
_geom_contact_atom_site_label_1
_geom_contact_atom_site_label_2
_geom_contact_distance
_geom_contact_site_symmetry_2
_geom_contact_publ_flag
Cl(1) Cl(1) 3.389(5) 7_545 no
Cl(1) N(2) 3.47(1) 3_646 no
Cl(1) C(2) 3.59(1) 2_455 no
Cl(2) N(1) 3.42(1) 1_455 no
Cl(2) N(1) 3.42(1) 7_455 no
Cl(3) N(1) 3.48(1) . no
Cl(3) N(1) 3.48(1) 7 no
Cl(4) C(4) 3.40(2) 3_646 no
C(2) C(2) 3.60(1) 2_565 no
C(2) C(2) 3.60(1) 2_465 no
C(3) C(3) 3.453(3) 8 no
C(3) C(3) 3.453(3) 8_455 no

loop_
_geom_torsion_atom_site_label_1
_geom_torsion_atom_site_label_2
_geom_torsion_atom_site_label_3
_geom_torsion_atom_site_label_4
_geom_torsion_site_symmetry_2
_geom_torsion_site_symmetry_3
_geom_torsion_site_symmetry_4
_geom_torsion
_geom_torsion_publ_flag
N(1) C(1) N(1) C(3) . 7_565 7_565 -1(2) no
N(1) C(3) C(2) C(3) . . 7_565 1(3) no
C(1) N(1) C(3) C(2) . . . -1(2) no
C(1) N(1) C(3) C(2) 7_565 7_565 . 1(2) no
C(3) N(1) C(1) C(4) . . . 179(1) no
